data_4084472
loop_
_publ_author_name
'Laskowski, Nadine'
'Junold, Konstantin'
'Kupper, Claudia'
'Baus, Johannes A.'
'Burschka, Christian'
'Tacke, Reinhold'

_publ_section_title
;
 Bis[N,N&#x2032;-diisopropylbenzamidinato(&#x2212;)]silicon(II):
 Cycloaddition Reactions with Organic 1,3-Dienes and 1,2-Diketones
;
_journal_issue 21
_journal_name_full Organometallics
_journal_page_first 6141
_journal_paper_doi 10.1021/om500787k
_journal_volume 33
_journal_year 2014
_chemical_formula_moiety 'C40 H58 N4 O2 Si'
_chemical_formula_sum 'C40 H58 N4 O2 Si'
_chemical_formula_weight 654.99
_chemical_name_systematic
; 
 ? 
;
_space_group_IT_number 14
_symmetry_cell_setting monoclinic
_symmetry_space_group_name_Hall '-P 2yn'
_symmetry_space_group_name_H-M 'P 1 21/n 1'
_atom_sites_solution_hydrogens geom
_atom_sites_solution_primary direct
_atom_sites_solution_secondary difmap
_audit_creation_method SHELXL-97
_cell_angle_alpha 90.00
_cell_angle_beta 95.23(4)
_cell_angle_gamma 90.00
_cell_formula_units_Z 4
_cell_length_a 18.552(5)
_cell_length_b 11.089(9)
_cell_length_c 18.878(13)
_cell_measurement_reflns_used 9562
_cell_measurement_temperature 100(2)
_cell_measurement_theta_max 28.31
_cell_measurement_theta_min 2.16
_cell_volume 3867(4)
_computing_cell_refinement 'Bruker SAINT'
_computing_data_collection 'Bruker APEX2'
_computing_data_reduction 'Bruker SAINT'
_computing_molecular_graphics 'ORTEP & POV-Ray'
_computing_publication_material 'Bruker SHELXTL'
_computing_structure_refinement 'SHELXL-97 (Sheldrick, 2008)'
_computing_structure_solution 'SHELXS-97 (Sheldrick, 2008)'
_diffrn_ambient_temperature 100(2)
_diffrn_measured_fraction_theta_full 0.999
_diffrn_measured_fraction_theta_max 0.999
_diffrn_measurement_device_type 'Bruker APEX-II CCD'
_diffrn_measurement_method '\f and \w scans'
_diffrn_radiation_monochromator graphite
_diffrn_radiation_source 'fine-focus sealed tube'
_diffrn_radiation_type MoK\a
_diffrn_radiation_wavelength 0.71073
_diffrn_reflns_av_R_equivalents 0.0518
_diffrn_reflns_av_sigmaI/netI 0.0375
_diffrn_reflns_limit_h_max 22
_diffrn_reflns_limit_h_min -22
_diffrn_reflns_limit_k_max 13
_diffrn_reflns_limit_k_min -13
_diffrn_reflns_limit_l_max 23
_diffrn_reflns_limit_l_min -23
_diffrn_reflns_number 49208
_diffrn_reflns_theta_full 26.00
_diffrn_reflns_theta_max 26.02
_diffrn_reflns_theta_min 1.47
_diffrn_standards_number 0
_exptl_absorpt_coefficient_mu 0.098
_exptl_absorpt_correction_T_max 0.9646
_exptl_absorpt_correction_T_min 0.9546
_exptl_absorpt_correction_type multi-scan
_exptl_absorpt_process_details 'Sadabs 2008/1 (Bruker 2008)'
_exptl_crystal_colour colourless
_exptl_crystal_density_diffrn 1.125
_exptl_crystal_density_method 'not measured'
_exptl_crystal_description block
_exptl_crystal_F_000 1424
_exptl_crystal_size_max 0.48
_exptl_crystal_size_mid 0.40
_exptl_crystal_size_min 0.37
_refine_diff_density_max 0.662
_refine_diff_density_min -0.327
_refine_diff_density_rms 0.048
_refine_ls_extinction_method none
_refine_ls_goodness_of_fit_ref 1.018
_refine_ls_hydrogen_treatment constr
_refine_ls_matrix_type full
_refine_ls_number_parameters 438
_refine_ls_number_reflns 7614
_refine_ls_number_restraints 0
_refine_ls_restrained_S_all 1.018
_refine_ls_R_factor_all 0.0595
_refine_ls_R_factor_gt 0.0412
_refine_ls_shift/su_max 0.001
_refine_ls_shift/su_mean 0.000
_refine_ls_structure_factor_coef Fsqd
_refine_ls_weighting_details 'calc w=1/[\s^2^(Fo^2^)+(0.0389P)^2^+2.2422P] where P=(Fo^2^+2Fc^2^)/3'
_refine_ls_weighting_scheme calc
_refine_ls_wR_factor_gt 0.0928
_refine_ls_wR_factor_ref 0.1031
_reflns_number_gt 5954
_reflns_number_total 7614
_reflns_threshold_expression >2sigma(I)
_cod_data_source_file om500787k_si_002.cif
_cod_data_source_block las22b
_cod_depositor_comments 'Adding full bibliography for 4084466--4084473.cif.'
_cod_original_cell_volume 3868(4)
_cod_original_sg_symbol_H-M P21/n
_cod_database_code 4084472

loop_
_symmetry_equiv_pos_as_xyz
'x, y, z'
'-x+1/2, y+1/2, -z+1/2'
'-x, -y, -z'
'x-1/2, -y-1/2, z-1/2'

loop_
_atom_site_label
_atom_site_type_symbol
_atom_site_fract_x
_atom_site_fract_y
_atom_site_fract_z
_atom_site_U_iso_or_equiv
_atom_site_adp_type
_atom_site_occupancy
_atom_site_symmetry_multiplicity
_atom_site_calc_flag
_atom_site_refinement_flags
Si Si 0.26447(2) 0.78071(4) 0.01459(2) 0.01430(11) Uani 1 1 d .
O1 O 0.26285(6) 0.79063(10) -0.07775(6) 0.0164(2) Uani 1 1 d .
O2 O 0.20467(6) 0.65942(10) 0.00713(6) 0.0161(2) Uani 1 1 d .
N1 N 0.19258(7) 0.90165(12) 0.02665(7) 0.0152(3) Uani 1 1 d .
N2 N 0.30569(7) 0.93676(12) 0.02517(7) 0.0160(3) Uani 1 1 d .
N3 N 0.35166(7) 0.69040(12) 0.02915(7) 0.0178(3) Uani 1 1 d .
N4 N 0.28936(7) 0.74325(12) 0.11396(7) 0.0159(3) Uani 1 1 d .
C1 C 0.24196(9) 0.98873(14) 0.02929(8) 0.0155(3) Uani 1 1 d .
C2 C 0.22623(8) 1.11966(15) 0.03628(9) 0.0170(3) Uani 1 1 d .
C3 C 0.22641(9) 1.19517(15) -0.02219(9) 0.0214(4) Uani 1 1 d .
H3 H 0.2364 1.1633 -0.0670 0.026 Uiso 1 1 calc R
C4 C 0.21199(10) 1.31736(16) -0.01545(10) 0.0250(4) Uani 1 1 d .
H4 H 0.2122 1.3687 -0.0557 0.030 Uiso 1 1 calc R
C5 C 0.19732(9) 1.36465(16) 0.04935(10) 0.0245(4) Uani 1 1 d .
H5 H 0.1885 1.4485 0.0540 0.029 Uiso 1 1 calc R
C6 C 0.19549(10) 1.28886(16) 0.10763(9) 0.0254(4) Uani 1 1 d .
H6 H 0.1845 1.3207 0.1521 0.031 Uiso 1 1 calc R
C7 C 0.20969(10) 1.16679(15) 0.10124(9) 0.0222(4) Uani 1 1 d .
H7 H 0.2081 1.1152 0.1412 0.027 Uiso 1 1 calc R
C8 C 0.11414(8) 0.92554(15) 0.01439(9) 0.0180(4) Uani 1 1 d .
H8 H 0.1047 1.0057 0.0360 0.022 Uiso 1 1 calc R
C9 C 0.08916(9) 0.93271(17) -0.06464(9) 0.0244(4) Uani 1 1 d .
H9A H 0.1170 0.9949 -0.0870 0.037 Uiso 1 1 calc R
H9B H 0.0376 0.9533 -0.0707 0.037 Uiso 1 1 calc R
H9C H 0.0968 0.8546 -0.0870 0.037 Uiso 1 1 calc R
C10 C 0.07153(9) 0.83148(16) 0.05172(10) 0.0247(4) Uani 1 1 d .
H10A H 0.0196 0.8472 0.0418 0.037 Uiso 1 1 calc R
H10B H 0.0847 0.8356 0.1031 0.037 Uiso 1 1 calc R
H10C H 0.0828 0.7510 0.0343 0.037 Uiso 1 1 calc R
C11 C 0.37820(9) 0.99017(15) 0.02959(9) 0.0198(4) Uani 1 1 d .
H11 H 0.4127 0.9230 0.0430 0.024 Uiso 1 1 calc R
C12 C 0.39653(10) 1.03409(18) -0.04291(10) 0.0272(4) Uani 1 1 d .
H12A H 0.3830 0.9722 -0.0788 0.041 Uiso 1 1 calc R
H12B H 0.4486 1.0498 -0.0415 0.041 Uiso 1 1 calc R
H12C H 0.3698 1.1085 -0.0552 0.041 Uiso 1 1 calc R
C13 C 0.39183(10) 1.08554(18) 0.08695(10) 0.0296(4) Uani 1 1 d .
H13A H 0.4438 1.1028 0.0942 0.044 Uiso 1 1 calc R
H13B H 0.3749 1.0560 0.1315 0.044 Uiso 1 1 calc R
H13C H 0.3656 1.1594 0.0722 0.044 Uiso 1 1 calc R
C14 C 0.34621(9) 0.68021(14) 0.09840(9) 0.0171(3) Uani 1 1 d .
C15 C 0.39474(9) 0.60868(15) 0.14972(9) 0.0201(4) Uani 1 1 d .
C16 C 0.38917(10) 0.48354(16) 0.15177(10) 0.0258(4) Uani 1 1 d .
H16 H 0.3547 0.4431 0.1199 0.031 Uiso 1 1 calc R
C17 C 0.43403(11) 0.41789(18) 0.20048(11) 0.0334(5) Uani 1 1 d .
H17 H 0.4300 0.3325 0.2019 0.040 Uiso 1 1 calc R
C18 C 0.48446(11) 0.4759(2) 0.24683(11) 0.0364(5) Uani 1 1 d .
H18 H 0.5151 0.4306 0.2799 0.044 Uiso 1 1 calc R
C19 C 0.49021(11) 0.6001(2) 0.24494(11) 0.0386(5) Uani 1 1 d .
H19 H 0.5248 0.6402 0.2769 0.046 Uiso 1 1 calc R
C20 C 0.44566(10) 0.66626(18) 0.19650(10) 0.0320(5) Uani 1 1 d .
H20 H 0.4500 0.7516 0.1953 0.038 Uiso 1 1 calc R
C21 C 0.40455(10) 0.62612(17) -0.01035(10) 0.0258(4) Uani 1 1 d .
H21 H 0.4382 0.5828 0.0254 0.031 Uiso 1 1 calc R
C22 C 0.36761(10) 0.53132(17) -0.05894(10) 0.0306(4) Uani 1 1 d .
H22A H 0.3331 0.5704 -0.0940 0.046 Uiso 1 1 calc R
H22B H 0.3419 0.4743 -0.0306 0.046 Uiso 1 1 calc R
H22C H 0.4040 0.4880 -0.0836 0.046 Uiso 1 1 calc R
C23 C 0.44951(11) 0.71105(19) -0.04960(12) 0.0397(5) Uani 1 1 d .
H23A H 0.4833 0.6648 -0.0760 0.059 Uiso 1 1 calc R
H23B H 0.4768 0.7645 -0.0156 0.059 Uiso 1 1 calc R
H23C H 0.4179 0.7594 -0.0829 0.059 Uiso 1 1 calc R
C24 C 0.26206(9) 0.74524(15) 0.18443(8) 0.0185(4) Uani 1 1 d .
H24 H 0.3023 0.7201 0.2202 0.022 Uiso 1 1 calc R
C25 C 0.20029(10) 0.65555(16) 0.18767(10) 0.0253(4) Uani 1 1 d .
H25A H 0.1615 0.6751 0.1507 0.038 Uiso 1 1 calc R
H25B H 0.1815 0.6601 0.2345 0.038 Uiso 1 1 calc R
H25C H 0.2181 0.5738 0.1799 0.038 Uiso 1 1 calc R
C26 C 0.23933(10) 0.87239(16) 0.20286(9) 0.0241(4) Uani 1 1 d .
H26A H 0.2808 0.9269 0.2019 0.036 Uiso 1 1 calc R
H26B H 0.2223 0.8728 0.2505 0.036 Uiso 1 1 calc R
H26C H 0.2002 0.8994 0.1681 0.036 Uiso 1 1 calc R
C27 C 0.21035(8) 0.71784(14) -0.11021(8) 0.0147(3) Uani 1 1 d .
C28 C 0.17705(8) 0.64518(14) -0.06176(8) 0.0147(3) Uani 1 1 d .
C29 C 0.11974(8) 0.57123(14) -0.08333(9) 0.0162(3) Uani 1 1 d .
H29 H 0.0969 0.5248 -0.0495 0.019 Uiso 1 1 calc R
C30 C 0.09543(8) 0.56513(14) -0.15564(9) 0.0173(3) Uani 1 1 d .
C31 C 0.13013(9) 0.63616(15) -0.20314(9) 0.0174(3) Uani 1 1 d .
H31 H 0.1141 0.6310 -0.2523 0.021 Uiso 1 1 calc R
C32 C 0.18764(8) 0.71516(14) -0.18219(8) 0.0157(3) Uani 1 1 d .
C33 C 0.02855(9) 0.48856(16) -0.17879(9) 0.0222(4) Uani 1 1 d .
C34 C -0.03794(10) 0.55277(19) -0.15356(12) 0.0384(5) Uani 1 1 d .
H34A H -0.0414 0.6343 -0.1737 0.058 Uiso 1 1 calc R
H34B H -0.0331 0.5577 -0.1015 0.058 Uiso 1 1 calc R
H34C H -0.0817 0.5073 -0.1694 0.058 Uiso 1 1 calc R
C35 C 0.03502(10) 0.36228(16) -0.14530(10) 0.0268(4) Uani 1 1 d .
H35A H -0.0080 0.3148 -0.1611 0.040 Uiso 1 1 calc R
H35B H 0.0390 0.3695 -0.0934 0.040 Uiso 1 1 calc R
H35C H 0.0782 0.3220 -0.1601 0.040 Uiso 1 1 calc R
C36 C 0.01706(10) 0.47174(17) -0.25943(10) 0.0302(4) Uani 1 1 d .
H36A H 0.0078 0.5502 -0.2823 0.045 Uiso 1 1 calc R
H36B H -0.0245 0.4185 -0.2711 0.045 Uiso 1 1 calc R
H36C H 0.0605 0.4357 -0.2765 0.045 Uiso 1 1 calc R
C37 C 0.22249(9) 0.79711(15) -0.23540(9) 0.0196(4) Uani 1 1 d .
C38 C 0.21174(10) 0.93053(15) -0.21606(9) 0.0252(4) Uani 1 1 d .
H38A H 0.2353 0.9821 -0.2493 0.038 Uiso 1 1 calc R
H38B H 0.2332 0.9455 -0.1675 0.038 Uiso 1 1 calc R
H38C H 0.1599 0.9489 -0.2191 0.038 Uiso 1 1 calc R
C39 C 0.18899(11) 0.77786(17) -0.31166(9) 0.0297(4) Uani 1 1 d .
H39A H 0.2131 0.8303 -0.3440 0.045 Uiso 1 1 calc R
H39B H 0.1373 0.7975 -0.3146 0.045 Uiso 1 1 calc R
H39C H 0.1951 0.6934 -0.3253 0.045 Uiso 1 1 calc R
C40 C 0.30400(10) 0.77153(17) -0.23323(10) 0.0260(4) Uani 1 1 d .
H40A H 0.3116 0.6878 -0.2473 0.039 Uiso 1 1 calc R
H40B H 0.3265 0.7846 -0.1849 0.039 Uiso 1 1 calc R
H40C H 0.3259 0.8259 -0.2661 0.039 Uiso 1 1 calc R

loop_
_atom_site_aniso_label
_atom_site_aniso_U_11
_atom_site_aniso_U_22
_atom_site_aniso_U_33
_atom_site_aniso_U_23
_atom_site_aniso_U_13
_atom_site_aniso_U_12
Si 0.0164(2) 0.0126(2) 0.0139(2) -0.00040(17) 0.00123(16) -0.00244(18)
O1 0.0200(6) 0.0143(6) 0.0151(6) -0.0014(4) 0.0018(4) -0.0067(5)
O2 0.0197(6) 0.0151(6) 0.0133(6) 0.0012(4) 0.0001(4) -0.0042(5)
N1 0.0161(7) 0.0131(7) 0.0163(7) 0.0016(5) 0.0008(5) -0.0006(6)
N2 0.0160(7) 0.0147(7) 0.0173(7) -0.0011(5) 0.0013(5) -0.0026(6)
N3 0.0183(7) 0.0166(7) 0.0188(8) -0.0021(6) 0.0036(5) -0.0010(6)
N4 0.0181(7) 0.0156(7) 0.0139(7) -0.0006(5) 0.0009(5) 0.0000(6)
C1 0.0200(8) 0.0159(8) 0.0104(8) 0.0011(6) 0.0002(6) -0.0018(7)
C2 0.0151(8) 0.0155(8) 0.0200(9) 0.0009(6) -0.0001(6) -0.0007(6)
C3 0.0248(9) 0.0202(9) 0.0196(9) 0.0019(7) 0.0047(7) 0.0015(7)
C4 0.0275(10) 0.0200(9) 0.0280(10) 0.0092(7) 0.0049(7) 0.0017(8)
C5 0.0265(10) 0.0136(9) 0.0324(11) -0.0007(7) -0.0017(8) 0.0021(7)
C6 0.0331(10) 0.0200(9) 0.0223(10) -0.0051(7) -0.0019(7) 0.0033(8)
C7 0.0308(10) 0.0180(9) 0.0174(9) 0.0013(7) -0.0003(7) 0.0005(7)
C8 0.0153(8) 0.0168(9) 0.0220(9) -0.0004(7) 0.0021(6) 0.0009(7)
C9 0.0177(9) 0.0295(10) 0.0254(10) 0.0012(8) -0.0010(7) 0.0049(8)
C10 0.0194(9) 0.0235(10) 0.0320(10) 0.0034(8) 0.0061(7) -0.0016(7)
C11 0.0164(8) 0.0196(9) 0.0229(9) 0.0005(7) -0.0013(7) -0.0053(7)
C12 0.0205(9) 0.0348(11) 0.0264(10) 0.0046(8) 0.0031(7) -0.0049(8)
C13 0.0252(10) 0.0336(11) 0.0288(11) -0.0046(8) -0.0041(8) -0.0082(8)
C14 0.0176(8) 0.0128(8) 0.0207(9) -0.0015(6) -0.0001(7) -0.0039(7)
C15 0.0192(9) 0.0200(9) 0.0210(9) 0.0001(7) 0.0014(7) 0.0021(7)
C16 0.0254(10) 0.0209(9) 0.0309(11) 0.0004(8) 0.0009(8) 0.0010(8)
C17 0.0350(11) 0.0229(10) 0.0426(12) 0.0102(9) 0.0060(9) 0.0077(9)
C18 0.0304(11) 0.0432(13) 0.0346(12) 0.0139(9) -0.0022(9) 0.0107(9)
C19 0.0332(11) 0.0415(13) 0.0378(12) 0.0039(10) -0.0155(9) 0.0008(9)
C20 0.0339(11) 0.0243(10) 0.0356(11) 0.0001(8) -0.0092(8) -0.0029(8)
C21 0.0219(9) 0.0274(10) 0.0287(10) -0.0083(8) 0.0064(7) -0.0002(8)
C22 0.0309(10) 0.0256(10) 0.0365(12) -0.0120(8) 0.0086(8) -0.0007(8)
C23 0.0371(12) 0.0362(12) 0.0488(14) -0.0085(10) 0.0207(10) -0.0031(10)
C24 0.0226(9) 0.0188(9) 0.0141(8) 0.0019(6) 0.0012(6) 0.0011(7)
C25 0.0302(10) 0.0232(10) 0.0230(10) 0.0050(7) 0.0046(7) -0.0015(8)
C26 0.0332(10) 0.0210(9) 0.0183(9) -0.0026(7) 0.0040(7) 0.0016(8)
C27 0.0154(8) 0.0107(8) 0.0181(8) -0.0024(6) 0.0011(6) -0.0009(6)
C28 0.0162(8) 0.0118(8) 0.0160(8) -0.0001(6) 0.0009(6) 0.0012(6)
C29 0.0169(8) 0.0116(8) 0.0205(9) 0.0034(6) 0.0029(6) -0.0002(6)
C30 0.0158(8) 0.0130(8) 0.0227(9) -0.0015(6) -0.0001(6) -0.0002(7)
C31 0.0195(8) 0.0165(8) 0.0158(8) -0.0013(6) -0.0004(6) 0.0013(7)
C32 0.0188(8) 0.0117(8) 0.0169(8) -0.0009(6) 0.0035(6) 0.0011(7)
C33 0.0182(9) 0.0203(9) 0.0275(10) -0.0022(7) -0.0004(7) -0.0032(7)
C34 0.0190(10) 0.0355(12) 0.0601(15) -0.0127(10) 0.0007(9) -0.0055(9)
C35 0.0288(10) 0.0217(9) 0.0298(10) -0.0015(8) 0.0023(8) -0.0118(8)
C36 0.0305(10) 0.0258(10) 0.0318(11) 0.0003(8) -0.0111(8) -0.0091(8)
C37 0.0265(9) 0.0173(9) 0.0156(8) -0.0003(6) 0.0042(7) -0.0026(7)
C38 0.0368(11) 0.0169(9) 0.0227(10) 0.0039(7) 0.0075(8) -0.0033(8)
C39 0.0437(12) 0.0284(10) 0.0175(9) 0.0023(8) 0.0059(8) -0.0073(9)
C40 0.0296(10) 0.0240(10) 0.0262(10) 0.0013(8) 0.0120(8) -0.0044(8)

loop_
_atom_type_symbol
_atom_type_description
_atom_type_scat_dispersion_real
_atom_type_scat_dispersion_imag
_atom_type_scat_source
C C 0.0033 0.0016 'International Tables Vol C Tables 4.2.6.8 and 6.1.1.4'
H H 0.0000 0.0000 'International Tables Vol C Tables 4.2.6.8 and 6.1.1.4'
N N 0.0061 0.0033 'International Tables Vol C Tables 4.2.6.8 and 6.1.1.4'
O O 0.0106 0.0060 'International Tables Vol C Tables 4.2.6.8 and 6.1.1.4'
Si Si 0.0817 0.0704 'International Tables Vol C Tables 4.2.6.8 and 6.1.1.4'

loop_
_geom_angle_atom_site_label_1
_geom_angle_atom_site_label_2
_geom_angle_atom_site_label_3
_geom_angle
O2 Si O1 90.87(6)
O2 Si N2 164.15(6)
O1 Si N2 91.02(6)
O2 Si N3 97.60(7)
O1 Si N3 96.58(7)
N2 Si N3 97.81(7)
O2 Si N1 96.02(7)
O1 Si N1 97.22(6)
N2 Si N1 68.13(7)
N3 Si N1 160.41(6)
O2 Si N4 90.38(6)
O1 Si N4 164.35(6)
N2 Si N4 92.03(6)
N3 Si N4 67.79(7)
N1 Si N4 98.16(7)
O2 Si C1 130.17(7)
O1 Si C1 93.93(6)
N2 Si C1 33.99(6)
N3 Si C1 130.83(6)
N1 Si C1 34.17(6)
N4 Si C1 97.16(6)
O2 Si C14 93.15(7)
O1 Si C14 130.47(6)
N2 Si C14 97.56(7)
N3 Si C14 33.98(6)
N1 Si C14 131.23(7)
N4 Si C14 33.88(6)
C1 Si C14 119.33(6)
C27 O1 Si 110.95(10)
C28 O2 Si 110.37(9)
C1 N1 C8 122.81(14)
C1 N1 Si 91.61(11)
C8 N1 Si 142.40(11)
C1 N2 C11 129.86(14)
C1 N2 Si 92.85(10)
C11 N2 Si 137.28(11)
C14 N3 C21 125.01(15)
C14 N3 Si 92.70(11)
C21 N3 Si 141.32(12)
C14 N4 C24 123.97(14)
C14 N4 Si 91.31(11)
C24 N4 Si 143.56(11)
N2 C1 N1 107.33(14)
N2 C1 C2 127.80(14)
N1 C1 C2 124.87(15)
N2 C1 Si 53.16(8)
N1 C1 Si 54.22(9)
C2 C1 Si 178.10(12)
C3 C2 C7 119.43(16)
C3 C2 C1 120.25(15)
C7 C2 C1 120.31(15)
C2 C3 C4 120.13(17)
C5 C4 C3 120.45(16)
C4 C5 C6 119.57(17)
C7 C6 C5 120.26(17)
C6 C7 C2 120.12(16)
N1 C8 C10 110.55(14)
N1 C8 C9 111.74(14)
C10 C8 C9 111.41(14)
N2 C11 C13 114.49(15)
N2 C11 C12 110.97(14)
C13 C11 C12 112.49(16)
N4 C14 N3 107.98(14)
N4 C14 C15 125.78(15)
N3 C14 C15 126.23(15)
N4 C14 Si 54.81(9)
N3 C14 Si 53.32(9)
C15 C14 Si 175.82(12)
C20 C15 C16 119.24(17)
C20 C15 C14 120.31(16)
C16 C15 C14 120.45(16)
C17 C16 C15 119.96(18)
C18 C17 C16 120.39(19)
C17 C18 C19 119.84(18)
C18 C19 C20 120.12(19)
C19 C20 C15 120.45(19)
N3 C21 C23 111.94(16)
N3 C21 C22 110.93(15)
C23 C21 C22 112.20(17)
N4 C24 C26 110.33(13)
N4 C24 C25 110.49(14)
C26 C24 C25 111.77(15)
O1 C27 C32 126.38(14)
O1 C27 C28 112.64(14)
C32 C27 C28 120.93(15)
O2 C28 C29 124.41(14)
O2 C28 C27 113.94(14)
C29 C28 C27 121.59(15)
C28 C29 C30 119.30(15)
C31 C30 C29 118.24(15)
C31 C30 C33 122.58(15)
C29 C30 C33 119.01(15)
C30 C31 C32 123.57(15)
C27 C32 C31 116.32(14)
C27 C32 C37 121.25(14)
C31 C32 C37 122.42(15)
C36 C33 C30 112.76(15)
C36 C33 C35 107.28(15)
C30 C33 C35 110.88(14)
C36 C33 C34 108.78(16)
C30 C33 C34 107.84(14)
C35 C33 C34 109.23(16)
C39 C37 C40 108.30(15)
C39 C37 C32 111.88(14)
C40 C37 C32 110.16(14)
C39 C37 C38 107.85(14)
C40 C37 C38 108.63(14)
C32 C37 C38 109.93(14)

loop_
_geom_bond_atom_site_label_1
_geom_bond_atom_site_label_2
_geom_bond_distance
Si O2 1.7410(14)
Si O1 1.7441(16)
Si N2 1.8951(19)
Si N3 1.9011(15)
Si N1 1.9195(16)
Si N4 1.9357(19)
Si C1 2.365(2)
Si C14 2.368(2)
O1 C27 1.3664(19)
O2 C28 1.363(2)
N1 C1 1.329(2)
N1 C8 1.476(2)
N2 C1 1.324(2)
N2 C11 1.465(2)
N3 C14 1.325(2)
N3 C21 1.470(2)
N4 C14 1.320(2)
N4 C24 1.466(2)
C1 C2 1.489(3)
C2 C3 1.386(2)
C2 C7 1.393(2)
C3 C4 1.389(3)
C4 C5 1.381(3)
C5 C6 1.387(3)
C6 C7 1.386(3)
C8 C10 1.520(2)
C8 C9 1.524(3)
C11 C13 1.518(3)
C11 C12 1.520(3)
C14 C15 1.490(2)
C15 C20 1.389(3)
C15 C16 1.392(3)
C16 C17 1.389(3)
C17 C18 1.381(3)
C18 C19 1.382(3)
C19 C20 1.385(3)
C21 C23 1.498(3)
C21 C22 1.517(3)
C24 C26 1.521(3)
C24 C25 1.523(2)
C27 C32 1.386(2)
C27 C28 1.404(2)
C28 C29 1.375(2)
C29 C30 1.400(2)
C30 C31 1.394(2)
C30 C33 1.534(2)
C31 C32 1.409(2)
C32 C37 1.540(2)
C33 C36 1.529(3)
C33 C35 1.537(3)
C33 C34 1.537(3)
C37 C39 1.530(3)
C37 C40 1.535(2)
C37 C38 1.541(3)

loop_
_geom_torsion_atom_site_label_1
_geom_torsion_atom_site_label_2
_geom_torsion_atom_site_label_3
_geom_torsion_atom_site_label_4
_geom_torsion
O2 Si O1 C27 9.49(10)
N2 Si O1 C27 -154.77(10)
N3 Si O1 C27 107.24(11)
N1 Si O1 C27 -86.69(11)
N4 Si O1 C27 104.0(2)
C1 Si O1 C27 -120.87(11)
C14 Si O1 C27 104.38(12)
O1 Si O2 C28 -10.26(10)
N2 Si O2 C28 86.5(2)
N3 Si O2 C28 -107.02(11)
N1 Si O2 C28 87.09(11)
N4 Si O2 C28 -174.66(10)
C1 Si O2 C28 85.63(12)
C14 Si O2 C28 -140.87(10)
O2 Si N1 C1 -178.01(9)
O1 Si N1 C1 -86.36(10)
N2 Si N1 C1 1.83(9)
N3 Si N1 C1 48.1(2)
N4 Si N1 C1 90.74(10)
C14 Si N1 C1 82.44(11)
O2 Si N1 C8 -20.37(18)
O1 Si N1 C8 71.28(18)
N2 Si N1 C8 159.47(19)
N3 Si N1 C8 -154.25(18)
N4 Si N1 C8 -111.62(18)
C1 Si N1 C8 157.6(2)
C14 Si N1 C8 -119.92(17)
O2 Si N2 C1 -1.2(3)
O1 Si N2 C1 95.53(10)
N3 Si N2 C1 -167.68(10)
N1 Si N2 C1 -1.84(9)
N4 Si N2 C1 -99.82(10)
C14 Si N2 C1 -133.38(10)
O2 Si N2 C11 177.42(18)
O1 Si N2 C11 -85.81(16)
N3 Si N2 C11 10.98(16)
N1 Si N2 C11 176.82(17)
N4 Si N2 C11 78.84(16)
C1 Si N2 C11 178.7(2)
C14 Si N2 C11 45.28(16)
O2 Si N3 C14 -84.34(10)
O1 Si N3 C14 -176.10(9)
N2 Si N3 C14 91.96(10)
N1 Si N3 C14 49.3(2)
N4 Si N3 C14 2.95(9)
C1 Si N3 C14 82.89(12)
O2 Si N3 C21 83.61(18)
O1 Si N3 C21 -8.16(19)
N2 Si N3 C21 -100.10(18)
N1 Si N3 C21 -142.71(19)
N4 Si N3 C21 170.90(19)
C1 Si N3 C21 -109.17(18)
C14 Si N3 C21 167.9(2)
O2 Si N4 C14 95.09(11)
O1 Si N4 C14 0.5(3)
N2 Si N4 C14 -100.57(10)
N3 Si N4 C14 -2.96(9)
N1 Si N4 C14 -168.77(10)
C1 Si N4 C14 -134.29(10)
O2 Si N4 C24 -71.28(19)
O1 Si N4 C24 -165.86(19)
N2 Si N4 C24 93.06(18)
N3 Si N4 C24 -169.34(19)
N1 Si N4 C24 24.86(19)
C1 Si N4 C24 59.33(19)
C14 Si N4 C24 -166.4(2)
C11 N2 C1 N1 -176.24(15)
Si N2 C1 N1 2.58(13)
C11 N2 C1 C2 3.2(3)
Si N2 C1 C2 -177.94(15)
C11 N2 C1 Si -178.82(19)
C8 N1 C1 N2 -166.52(13)
Si N1 C1 N2 -2.55(12)
C8 N1 C1 C2 14.0(2)
Si N1 C1 C2 177.95(14)
C8 N1 C1 Si -163.97(16)
O2 Si C1 N2 179.56(9)
O1 Si C1 N2 -85.98(11)
N3 Si C1 N2 16.22(13)
N1 Si C1 N2 176.96(15)
N4 Si C1 N2 82.96(11)
C14 Si C1 N2 55.72(11)
O2 Si C1 N1 2.60(12)
O1 Si C1 N1 97.06(10)
N2 Si C1 N1 -176.96(15)
N3 Si C1 N1 -160.74(10)
N4 Si C1 N1 -94.00(10)
C14 Si C1 N1 -121.24(10)
O2 Si C1 C2 -59(4)
O1 Si C1 C2 35(4)
N2 Si C1 C2 121(4)
N3 Si C1 C2 137(4)
N1 Si C1 C2 -62(4)
N4 Si C1 C2 -156(4)
C14 Si C1 C2 177(100)
N2 C1 C2 C3 76.5(2)
N1 C1 C2 C3 -104.1(2)
Si C1 C2 C3 -43(4)
N2 C1 C2 C7 -104.9(2)
N1 C1 C2 C7 74.5(2)
Si C1 C2 C7 135(4)
C7 C2 C3 C4 1.6(3)
C1 C2 C3 C4 -179.75(16)
C2 C3 C4 C5 -0.1(3)
C3 C4 C5 C6 -1.4(3)
C4 C5 C6 C7 1.2(3)
C5 C6 C7 C2 0.3(3)
C3 C2 C7 C6 -1.7(3)
C1 C2 C7 C6 179.62(16)
C1 N1 C8 C10 -149.32(15)
Si N1 C8 C10 57.6(2)
C1 N1 C8 C9 85.98(18)
Si N1 C8 C9 -67.1(2)
C1 N2 C11 C13 42.0(2)
Si N2 C11 C13 -136.26(15)
C1 N2 C11 C12 -86.7(2)
Si N2 C11 C12 95.07(18)
C24 N4 C14 N3 174.42(14)
Si N4 C14 N3 4.14(13)
C24 N4 C14 C15 -4.6(2)
Si N4 C14 C15 -174.92(15)
C24 N4 C14 Si 170.29(17)
C21 N3 C14 N4 -175.05(14)
Si N3 C14 N4 -4.22(13)
C21 N3 C14 C15 4.0(3)
Si N3 C14 C15 174.84(15)
C21 N3 C14 Si -170.83(18)
O2 Si C14 N4 -85.98(10)
O1 Si C14 N4 -179.82(9)
N2 Si C14 N4 82.32(10)
N3 Si C14 N4 175.09(15)
N1 Si C14 N4 14.86(13)
C1 Si C14 N4 54.54(11)
O2 Si C14 N3 98.93(10)
O1 Si C14 N3 5.09(12)
N2 Si C14 N3 -92.77(10)
N1 Si C14 N3 -160.23(10)
N4 Si C14 N3 -175.09(15)
C1 Si C14 N3 -120.55(10)
O2 Si C14 C15 13.6(17)
O1 Si C14 C15 -80.2(17)
N2 Si C14 C15 -178(100)
N3 Si C14 C15 -85.3(17)
N1 Si C14 C15 114.5(17)
N4 Si C14 C15 99.6(17)
C1 Si C14 C15 154.2(17)
N4 C14 C15 C20 -76.0(2)
N3 C14 C15 C20 105.1(2)
Si C14 C15 C20 -172.7(16)
N4 C14 C15 C16 103.4(2)
N3 C14 C15 C16 -75.5(2)
Si C14 C15 C16 6.8(18)
C20 C15 C16 C17 0.3(3)
C14 C15 C16 C17 -179.14(17)
C15 C16 C17 C18 -0.3(3)
C16 C17 C18 C19 0.2(3)
C17 C18 C19 C20 -0.2(3)
C18 C19 C20 C15 0.3(3)
C16 C15 C20 C19 -0.3(3)
C14 C15 C20 C19 179.13(18)
C14 N3 C21 C23 -123.84(19)
Si N3 C21 C23 70.9(2)
C14 N3 C21 C22 109.99(19)
Si N3 C21 C22 -55.3(2)
C14 N4 C24 C26 139.49(16)
Si N4 C24 C26 -57.0(2)
C14 N4 C24 C25 -96.41(18)
Si N4 C24 C25 67.1(2)
Si O1 C27 C32 170.93(13)
Si O1 C27 C28 -6.38(16)
Si O2 C28 C29 -168.55(13)
Si O2 C28 C27 8.69(16)
O1 C27 C28 O2 -1.53(19)
C32 C27 C28 O2 -179.00(14)
O1 C27 C28 C29 175.80(14)
C32 C27 C28 C29 -1.7(2)
O2 C28 C29 C30 179.15(14)
C27 C28 C29 C30 2.1(2)
C28 C29 C30 C31 -0.8(2)
C28 C29 C30 C33 -176.24(14)
C29 C30 C31 C32 -1.0(2)
C33 C30 C31 C32 174.27(15)
O1 C27 C32 C31 -177.20(14)
C28 C27 C32 C31 -0.1(2)
O1 C27 C32 C37 1.2(2)
C28 C27 C32 C37 178.31(14)
C30 C31 C32 C27 1.4(2)
C30 C31 C32 C37 -176.95(15)
C31 C30 C33 C36 15.5(2)
C29 C30 C33 C36 -169.31(15)
C31 C30 C33 C35 135.77(17)
C29 C30 C33 C35 -49.0(2)
C31 C30 C33 C34 -104.68(19)
C29 C30 C33 C34 70.6(2)
C27 C32 C37 C39 179.66(15)
C31 C32 C37 C39 -2.0(2)
C27 C32 C37 C40 59.1(2)
C31 C32 C37 C40 -122.56(17)
C27 C32 C37 C38 -60.5(2)
C31 C32 C37 C38 117.76(17)
